data_4035706
loop_
_publ_author_name
'Zeng, Linwei'
'Lai, Zhencheng'
'Cui, Sunliang'

_publ_section_title
;
 One-Pot Reaction of Carboxylic Acids and Ynol Ethers for The Synthesis of
 \b-Keto Esters.
;
_journal_issue 23
_journal_name_full 'The Journal of organic chemistry'
_journal_page_first 14834
_journal_page_last 14841
_journal_paper_doi 10.1021/acs.joc.8b02715
_journal_volume 83
_journal_year 2018
_chemical_formula_sum 'C17 H16 O3'
_chemical_formula_weight 268.30
_space_group_IT_number 61
_space_group_name_Hall '-P 2ac 2ab'
_space_group_name_H-M_alt 'P b c a'
_symmetry_cell_setting Orthorhombic'
_symmetry_space_group_name_H-M 'P b c a'
_atom_sites_solution_hydrogens geom
_atom_sites_solution_primary direct
_atom_sites_solution_secondary difmap
_audit_creation_method SHELXL-97
_cell_angle_alpha 90.00
_cell_angle_beta 90.00
_cell_angle_gamma 90.00
_cell_formula_units_Z 16
_cell_length_a 18.775(7)
_cell_length_b 10.002(4)
_cell_length_c 31.332(12)
_cell_measurement_reflns_used 953
_cell_measurement_temperature 296(2)
_cell_measurement_theta_max 15.11
_cell_measurement_theta_min 2.53
_cell_volume 5884(4)
_computing_cell_refinement 'Bruker APEX2'
_computing_data_collection 'Bruker APEX2'
_computing_data_reduction 'Bruker SAINT'
_computing_molecular_graphics 'SHELXTL(Sheldrick, 2008)'
_computing_publication_material 'WINGX (Farrugia,1999)'
_computing_structure_refinement 'SHELXL-97 (Sheldrick, 2008)'
_computing_structure_solution 'SIR97 (Altomare,1999)'
_diffrn_ambient_temperature 296(2)
_diffrn_measured_fraction_theta_full 0.986
_diffrn_measured_fraction_theta_max 0.986
_diffrn_measurement_device_type 'Bruker APEX2 CCD area-detector diffractometer'
_diffrn_measurement_method '\f and \w scans'
_diffrn_radiation_monochromator graphite
_diffrn_radiation_source 'fine-focus sealed tube'
_diffrn_radiation_type MoK\a
_diffrn_radiation_wavelength 0.71073
_diffrn_reflns_av_R_equivalents 0.2792
_diffrn_reflns_av_sigmaI/netI 0.1746
_diffrn_reflns_limit_h_max 24
_diffrn_reflns_limit_h_min -24
_diffrn_reflns_limit_k_max 12
_diffrn_reflns_limit_k_min -13
_diffrn_reflns_limit_l_max 40
_diffrn_reflns_limit_l_min -33
_diffrn_reflns_number 40045
_diffrn_reflns_theta_full 27.72
_diffrn_reflns_theta_max 27.72
_diffrn_reflns_theta_min 1.69
_exptl_absorpt_coefficient_mu 0.082
_exptl_absorpt_correction_T_max 0.9797
_exptl_absorpt_correction_T_min 0.9741
_exptl_absorpt_process_details '(SADABS; Bruker, 2001)'
_exptl_crystal_colour colorless
_exptl_crystal_density_diffrn 1.212
_exptl_crystal_density_method 'not measured'
_exptl_crystal_description block
_exptl_crystal_F_000 2272
_exptl_crystal_size_max 0.32
_exptl_crystal_size_mid 0.29
_exptl_crystal_size_min 0.25
_refine_diff_density_max 0.313
_refine_diff_density_min -0.259
_refine_diff_density_rms 0.043
_refine_ls_extinction_method none
_refine_ls_goodness_of_fit_ref 0.933
_refine_ls_hydrogen_treatment constr
_refine_ls_matrix_type full
_refine_ls_number_parameters 361
_refine_ls_number_reflns 6809
_refine_ls_number_restraints 0
_refine_ls_restrained_S_all 0.933
_refine_ls_R_factor_all 0.3378
_refine_ls_R_factor_gt 0.0896
_refine_ls_shift/su_max 0.037
_refine_ls_shift/su_mean 0.003
_refine_ls_structure_factor_coef Fsqd
_refine_ls_weighting_details 'calc w=1/[\s^2^(Fo^2^)+(0.0983P)^2^+4.4400P] where P=(Fo^2^+2Fc^2^)/3'
_refine_ls_weighting_scheme calc
_refine_ls_wR_factor_gt 0.2041
_refine_ls_wR_factor_ref 0.3219
_reflns_number_gt 1573
_reflns_number_total 6809
_reflns_threshold_expression >2sigma(I)
_cod_data_source_file jo8b02715_si_002.cif
_cod_data_source_block 1_a
_cod_original_sg_symbol_H-M Pbca
_cod_database_code 4035706

loop_
_symmetry_equiv_pos_as_xyz
'x, y, z'
'-x+1/2, -y, z+1/2'
'-x, y+1/2, -z+1/2'
'x+1/2, -y+1/2, -z'
'-x, -y, -z'
'x-1/2, y, -z-1/2'
'x, -y-1/2, z-1/2'
'-x-1/2, y-1/2, z'

loop_
_atom_site_label
_atom_site_type_symbol
_atom_site_fract_x
_atom_site_fract_y
_atom_site_fract_z
_atom_site_U_iso_or_equiv
_atom_site_adp_type
_atom_site_occupancy
_atom_site_symmetry_multiplicity
_atom_site_calc_flag
_atom_site_refinement_flags
O4 O 0.3342(2) 0.7978(4) 0.50069(13) 0.0830(12) Uani 1 1 d .
O6 O 0.2191(2) 0.6033(5) 0.46299(13) 0.0965(15) Uani 1 1 d .
O5 O 0.3097(2) 0.6391(5) 0.54821(17) 0.1200(19) Uani 1 1 d .
C21 C 0.2145(3) 0.7688(5) 0.51680(17) 0.0615(15) Uani 1 1 d .
H21 H 0.2135 0.8661 0.5134 0.074 Uiso 1 1 calc R
C22 C 0.1652(3) 0.7302(6) 0.55284(17) 0.0607(15) Uani 1 1 d .
C4 C 0.4690(3) 0.7788(6) 0.25206(19) 0.0702(16) Uani 1 1 d .
H4 H 0.4725 0.8733 0.2601 0.084 Uiso 1 1 calc R
C28 C 0.1894(3) 0.7040(7) 0.47550(19) 0.0694(17) Uani 1 1 d .
C29 C 0.1290(3) 0.7612(7) 0.45198(19) 0.0758(17) Uani 1 1 d .
O2 O 0.5476(3) 0.6457(6) 0.20960(17) 0.139(2) Uani 1 1 d .
C20 C 0.2903(3) 0.7251(7) 0.5248(2) 0.0788(18) Uani 1 1 d .
O1 O 0.5892(3) 0.7947(6) 0.2558(2) 0.169(3) Uani 1 1 d .
C5 C 0.4100(3) 0.7666(7) 0.21714(19) 0.0730(17) Uani 1 1 d .
C23 C 0.1481(3) 0.5974(7) 0.5600(2) 0.0837(19) Uani 1 1 d .
H23 H 0.1666 0.5315 0.5423 0.100 Uiso 1 1 calc R
O3 O 0.4786(3) 0.5924(6) 0.29822(16) 0.152(2) Uani 1 1 d .
C10 C 0.3853(3) 0.8782(7) 0.1961(2) 0.087(2) Uani 1 1 d .
H10 H 0.4039 0.9615 0.2031 0.105 Uiso 1 1 calc R
C27 C 0.1351(3) 0.8254(6) 0.5793(2) 0.0822(18) Uani 1 1 d .
H27 H 0.1447 0.9156 0.5748 0.099 Uiso 1 1 calc R
C24 C 0.1041(4) 0.5623(7) 0.5932(2) 0.095(2) Uani 1 1 d .
H24 H 0.0935 0.4727 0.5979 0.114 Uiso 1 1 calc R
C12 C 0.3946(3) 0.7472(9) 0.3209(2) 0.088(2) Uani 1 1 d .
C30 C 0.0997(4) 0.8826(8) 0.4606(2) 0.095(2) Uani 1 1 d .
H30 H 0.1184 0.9330 0.4829 0.114 Uiso 1 1 calc R
C34 C 0.1004(4) 0.6900(8) 0.4182(2) 0.101(2) Uani 1 1 d .
H34 H 0.1195 0.6070 0.4112 0.121 Uiso 1 1 calc R
C17 C 0.3702(4) 0.8740(8) 0.3211(2) 0.099(2) Uani 1 1 d .
H17 H 0.3876 0.9356 0.3014 0.119 Uiso 1 1 calc R
C26 C 0.0912(4) 0.7874(8) 0.6123(2) 0.098(2) Uani 1 1 d .
H26 H 0.0717 0.8524 0.6300 0.117 Uiso 1 1 calc R
C25 C 0.0758(4) 0.6569(9) 0.6195(2) 0.102(2) Uani 1 1 d .
H25 H 0.0462 0.6323 0.6420 0.122 Uiso 1 1 calc R
C19 C 0.4097(4) 0.7646(8) 0.5036(3) 0.116(3) Uani 1 1 d .
H19A H 0.4269 0.7810 0.5323 0.139 Uiso 1 1 calc R
H19B H 0.4169 0.6708 0.4970 0.139 Uiso 1 1 calc R
C11 C 0.4484(4) 0.7008(8) 0.2917(2) 0.095(2) Uani 1 1 d .
C13 C 0.3680(4) 0.6528(8) 0.3518(3) 0.111(3) Uani 1 1 d .
H13 H 0.3841 0.5649 0.3524 0.133 Uiso 1 1 calc R
C6 C 0.3820(4) 0.6456(8) 0.2072(2) 0.110(2) Uani 1 1 d .
H6 H 0.3983 0.5694 0.2211 0.132 Uiso 1 1 calc R
C33 C 0.0448(5) 0.7393(11) 0.3949(2) 0.118(3) Uani 1 1 d .
H33 H 0.0258 0.6896 0.3725 0.142 Uiso 1 1 calc R
C3 C 0.5404(4) 0.7357(9) 0.2363(3) 0.107(2) Uani 1 1 d .
C8 C 0.3064(4) 0.7427(13) 0.1551(3) 0.130(4) Uani 1 1 d .
H8 H 0.2723 0.7327 0.1338 0.157 Uiso 1 1 calc R
C9 C 0.3339(4) 0.8696(11) 0.1652(3) 0.124(3) Uani 1 1 d .
H9 H 0.3176 0.9458 0.1512 0.149 Uiso 1 1 calc R
C32 C 0.0180(5) 0.8587(12) 0.4044(3) 0.132(3) Uani 1 1 d .
H32 H -0.0190 0.8926 0.3879 0.158 Uiso 1 1 calc R
C31 C 0.0437(4) 0.9332(8) 0.4378(3) 0.123(3) Uani 1 1 d .
H31 H 0.0237 1.0154 0.4447 0.147 Uiso 1 1 calc R
C7 C 0.3307(5) 0.6352(10) 0.1771(3) 0.131(3) Uani 1 1 d .
H7 H 0.3113 0.5515 0.1714 0.157 Uiso 1 1 calc R
C14 C 0.3191(6) 0.6965(11) 0.3799(3) 0.135(3) Uani 1 1 d .
H14 H 0.3014 0.6374 0.4002 0.162 Uiso 1 1 calc R
C15 C 0.2947(5) 0.8251(13) 0.3795(3) 0.141(4) Uani 1 1 d .
H15 H 0.2608 0.8528 0.3992 0.169 Uiso 1 1 calc R
C18 C 0.4481(4) 0.8469(9) 0.4735(3) 0.149(3) Uani 1 1 d .
H18A H 0.4980 0.8273 0.4753 0.223 Uiso 1 1 calc R
H18B H 0.4403 0.9395 0.4801 0.223 Uiso 1 1 calc R
H18C H 0.4314 0.8287 0.4451 0.223 Uiso 1 1 calc R
C16 C 0.3202(5) 0.9118(9) 0.3500(3) 0.133(3) Uani 1 1 d .
H16 H 0.3031 0.9991 0.3496 0.159 Uiso 1 1 calc R
C2 C 0.6707(7) 0.7400(15) 0.2506(5) 0.229(6) Uani 1 1 d .
H2A H 0.6962 0.7399 0.2776 0.274 Uiso 1 1 calc R
H2B H 0.6723 0.6514 0.2381 0.274 Uiso 1 1 calc R
C1 C 0.6916(8) 0.8196(16) 0.2279(5) 0.299(11) Uani 1 1 d .
H1A H 0.7408 0.8023 0.2217 0.448 Uiso 1 1 calc R
H1B H 0.6871 0.9060 0.2410 0.448 Uiso 1 1 calc R
H1C H 0.6646 0.8176 0.2019 0.448 Uiso 1 1 calc R

loop_
_atom_site_aniso_label
_atom_site_aniso_U_11
_atom_site_aniso_U_22
_atom_site_aniso_U_33
_atom_site_aniso_U_23
_atom_site_aniso_U_13
_atom_site_aniso_U_12
O4 0.058(3) 0.076(3) 0.115(3) 0.006(3) 0.002(2) 0.005(2)
O6 0.105(4) 0.085(3) 0.099(3) -0.020(3) 0.013(2) 0.011(3)
O5 0.085(3) 0.119(4) 0.156(5) 0.051(4) 0.002(3) 0.030(3)
C21 0.063(4) 0.046(3) 0.076(4) 0.005(3) 0.001(3) 0.002(3)
C22 0.063(4) 0.053(4) 0.067(4) -0.003(3) -0.013(3) 0.000(3)
C4 0.056(4) 0.067(4) 0.087(4) 0.008(4) 0.009(3) 0.011(3)
C28 0.070(4) 0.067(4) 0.070(4) -0.005(4) 0.009(3) -0.003(3)
C29 0.090(5) 0.074(5) 0.063(4) -0.003(4) 0.006(4) -0.017(4)
O2 0.124(4) 0.166(6) 0.127(5) -0.043(4) 0.008(3) 0.043(4)
C20 0.062(5) 0.069(5) 0.106(6) 0.003(4) -0.003(4) 0.003(4)
O1 0.048(3) 0.175(6) 0.285(7) -0.115(5) -0.017(4) 0.004(4)
C5 0.067(4) 0.073(5) 0.079(4) -0.007(4) 0.010(3) -0.003(4)
C23 0.084(5) 0.076(5) 0.090(5) -0.004(4) 0.010(4) 0.001(4)
O3 0.187(6) 0.139(5) 0.129(5) 0.032(4) 0.001(4) 0.063(4)
C10 0.080(5) 0.087(5) 0.095(5) 0.019(4) 0.012(4) 0.006(4)
C27 0.097(5) 0.069(5) 0.081(5) 0.000(4) -0.006(4) 0.004(4)
C24 0.103(6) 0.077(5) 0.105(6) 0.011(5) 0.009(4) -0.007(4)
C12 0.073(5) 0.126(7) 0.064(5) -0.018(5) -0.009(3) 0.008(5)
C30 0.105(6) 0.092(6) 0.089(5) 0.015(4) -0.035(4) -0.007(5)
C34 0.113(6) 0.120(7) 0.069(5) -0.004(5) 0.009(4) -0.022(5)
C17 0.097(6) 0.092(6) 0.109(6) -0.006(5) 0.017(4) 0.003(5)
C26 0.112(6) 0.100(6) 0.080(5) -0.004(5) 0.019(4) 0.021(5)
C25 0.113(6) 0.109(7) 0.084(6) 0.015(5) 0.022(4) 0.007(5)
C19 0.057(4) 0.110(6) 0.180(8) 0.006(6) 0.006(4) 0.014(4)
C11 0.088(5) 0.103(6) 0.095(6) 0.000(5) -0.036(4) 0.013(5)
C13 0.132(7) 0.122(7) 0.078(6) 0.008(5) -0.002(5) -0.006(6)
C6 0.108(6) 0.095(6) 0.126(7) -0.027(5) -0.023(5) 0.003(5)
C33 0.130(8) 0.152(9) 0.072(5) 0.014(6) -0.024(5) -0.049(7)
C3 0.082(6) 0.115(7) 0.124(7) -0.021(5) 0.001(5) 0.012(5)
C8 0.083(6) 0.231(13) 0.077(6) -0.001(8) 0.003(4) -0.028(8)
C9 0.084(6) 0.188(10) 0.100(6) 0.044(6) -0.003(5) 0.004(6)
C32 0.112(7) 0.155(10) 0.128(8) 0.048(7) -0.049(6) -0.022(7)
C31 0.128(7) 0.106(6) 0.134(7) 0.015(6) -0.056(6) -0.001(5)
C7 0.127(8) 0.139(9) 0.126(8) -0.042(7) -0.025(6) -0.014(6)
C14 0.172(10) 0.114(8) 0.120(8) -0.004(7) 0.019(7) -0.027(7)
C15 0.158(9) 0.166(10) 0.099(7) -0.007(7) 0.049(6) -0.033(8)
C18 0.078(6) 0.155(8) 0.214(9) 0.011(7) 0.044(6) -0.008(5)
C16 0.141(8) 0.133(8) 0.125(7) -0.028(7) 0.037(6) -0.006(6)
C2 0.187(14) 0.221(16) 0.278(17) 0.008(13) -0.029(12) -0.058(12)
C1 0.265(17) 0.244(19) 0.39(2) 0.104(15) 0.208(17) 0.051(13)

loop_
_atom_type_symbol
_atom_type_description
_atom_type_scat_dispersion_real
_atom_type_scat_dispersion_imag
_atom_type_scat_source
C C 0.0033 0.0016 'International Tables Vol C Tables 4.2.6.8 and 6.1.1.4'
H H 0.0000 0.0000 'International Tables Vol C Tables 4.2.6.8 and 6.1.1.4'
O O 0.0106 0.0060 'International Tables Vol C Tables 4.2.6.8 and 6.1.1.4'

loop_
_geom_angle_atom_site_label_1
_geom_angle_atom_site_label_2
_geom_angle_atom_site_label_3
_geom_angle
C20 O4 C19 116.1(5)
C20 C21 C22 112.3(5)
C20 C21 C28 108.1(5)
C22 C21 C28 109.7(4)
C20 C21 H21 108.9
C22 C21 H21 108.9
C28 C21 H21 108.9
C23 C22 C27 117.9(6)
C23 C22 C21 120.5(5)
C27 C22 C21 121.5(6)
C3 C4 C11 110.6(5)
C3 C4 C5 112.5(5)
C11 C4 C5 110.6(5)
C3 C4 H4 107.6
C11 C4 H4 107.6
C5 C4 H4 107.6
O6 C28 C29 121.0(6)
O6 C28 C21 119.0(6)
C29 C28 C21 120.0(6)
C30 C29 C34 117.1(7)
C30 C29 C28 124.0(6)
C34 C29 C28 118.9(7)
O5 C20 O4 123.8(6)
O5 C20 C21 127.0(6)
O4 C20 C21 109.2(6)
C3 O1 C2 118.6(7)
C6 C5 C10 118.9(6)
C6 C5 C4 120.4(6)
C10 C5 C4 120.7(6)
C22 C23 C24 120.5(6)
C22 C23 H23 119.8
C24 C23 H23 119.8
C5 C10 C9 121.7(7)
C5 C10 H10 119.2
C9 C10 H10 119.2
C26 C27 C22 120.3(6)
C26 C27 H27 119.9
C22 C27 H27 119.9
C25 C24 C23 121.0(7)
C25 C24 H24 119.5
C23 C24 H24 119.5
C17 C12 C11 122.9(8)
C17 C12 C13 119.8(7)
C11 C12 C13 117.3(9)
C29 C30 C31 122.5(7)
C29 C30 H30 118.8
C31 C30 H30 118.8
C33 C34 C29 121.3(8)
C33 C34 H34 119.3
C29 C34 H34 119.3
C12 C17 C16 119.9(8)
C12 C17 H17 120.1
C16 C17 H17 120.1
C25 C26 C27 121.3(7)
C25 C26 H26 119.4
C27 C26 H26 119.4
C24 C25 C26 119.0(7)
C24 C25 H25 120.5
C26 C25 H25 120.5
C18 C19 O4 108.3(6)
C18 C19 H19A 110.0
O4 C19 H19A 110.0
C18 C19 H19B 110.0
O4 C19 H19B 110.0
H19A C19 H19B 108.4
O3 C11 C12 119.9(8)
O3 C11 C4 117.9(7)
C12 C11 C4 122.2(7)
C14 C13 C12 117.6(8)
C14 C13 H13 121.2
C12 C13 H13 121.2
C5 C6 C7 120.4(8)
C5 C6 H6 119.8
C7 C6 H6 119.8
C32 C33 C34 119.5(9)
C32 C33 H33 120.2
C34 C33 H33 120.2
O1 C3 O2 126.6(7)
O1 C3 C4 111.1(7)
O2 C3 C4 122.1(7)
C7 C8 C9 118.5(9)
C7 C8 H8 120.7
C9 C8 H8 120.7
C10 C9 C8 118.3(8)
C10 C9 H9 120.8
C8 C9 H9 120.8
C33 C32 C31 121.7(9)
C33 C32 H32 119.1
C31 C32 H32 119.1
C30 C31 C32 117.8(8)
C30 C31 H31 121.1
C32 C31 H31 121.1
C6 C7 C8 122.2(9)
C6 C7 H7 118.9
C8 C7 H7 118.9
C13 C14 C15 121.9(10)
C13 C14 H14 119.0
C15 C14 H14 119.0
C16 C15 C14 119.5(9)
C16 C15 H15 120.3
C14 C15 H15 120.3
C19 C18 H18A 109.5
C19 C18 H18B 109.5
H18A C18 H18B 109.5
C19 C18 H18C 109.5
H18A C18 H18C 109.5
H18B C18 H18C 109.5
C17 C16 C15 121.4(9)
C17 C16 H16 119.3
C15 C16 H16 119.3
C1 C2 O1 98.7(15)
C1 C2 H2A 112.0
O1 C2 H2A 112.0
C1 C2 H2B 112.0
O1 C2 H2B 112.0
H2A C2 H2B 109.7
C2 C1 H1A 109.4
C2 C1 H1B 109.5
H1A C1 H1B 109.5
C2 C1 H1C 109.5
H1A C1 H1C 109.5
H1B C1 H1C 109.5

loop_
_geom_bond_atom_site_label_1
_geom_bond_atom_site_label_2
_geom_bond_distance
O4 C20 1.335(7)
O4 C19 1.460(7)
O6 C28 1.216(6)
O5 C20 1.187(7)
C21 C20 1.510(7)
C21 C22 1.510(7)
C21 C28 1.522(7)
C21 H21 0.9800
C22 C23 1.385(7)
C22 C27 1.384(7)
C4 C3 1.493(8)
C4 C11 1.517(9)
C4 C5 1.562(8)
C4 H4 0.9800
C28 C29 1.470(8)
C29 C30 1.360(8)
C29 C34 1.383(8)
O2 C3 1.236(8)
O1 C3 1.250(8)
O1 C2 1.633(15)
C5 C6 1.355(8)
C5 C10 1.377(8)
C23 C24 1.375(8)
C23 H23 0.9300
O3 C11 1.240(7)
C10 C9 1.370(9)
C10 H10 0.9300
C27 C26 1.376(8)
C27 H27 0.9300
C24 C25 1.361(9)
C24 H24 0.9300
C12 C17 1.348(9)
C12 C11 1.440(9)
C12 C13 1.442(9)
C30 C31 1.368(8)
C30 H30 0.9300
C34 C33 1.367(10)
C34 H34 0.9300
C17 C16 1.359(9)
C17 H17 0.9300
C26 C25 1.356(9)
C26 H26 0.9300
C25 H25 0.9300
C19 C18 1.443(9)
C19 H19A 0.9700
C19 H19B 0.9700
C13 C14 1.344(10)
C13 H13 0.9300
C6 C7 1.351(10)
C6 H6 0.9300
C33 C32 1.329(11)
C33 H33 0.9300
C8 C7 1.357(11)
C8 C9 1.407(11)
C8 H8 0.9300
C9 H9 0.9300
C32 C31 1.373(10)
C32 H32 0.9300
C31 H31 0.9300
C7 H7 0.9300
C14 C15 1.365(11)
C14 H14 0.9300
C15 C16 1.354(10)
C15 H15 0.9300
C18 H18A 0.9600
C18 H18B 0.9600
C18 H18C 0.9600
C16 H16 0.9300
C2 C1 1.137(14)
C2 H2A 0.9700
C2 H2B 0.9700
C1 H1A 0.9600
C1 H1B 0.9600
C1 H1C 0.9600
